data_1520085
loop_
_publ_author_name
'Berkoff, Benjamin'
'Griffiths, Kieran'
'Abdul-Sada, Alaa'
'Tizzard, Graham J.'
'Coles, Simon J.'
'Escuer, Albert'
'Kostakis, George E.'

_publ_section_title
;
 A new family of high nuclearity Co(II)/Dy(III) coordination clusters
 possessing robust and unseen topologies.
;
_journal_issue 28
_journal_name_full 'Dalton transactions (Cambridge, England : 2003)'
_journal_page_first 12788
_journal_page_last 12795
_journal_paper_doi 10.1039/c5dt01813g
_journal_volume 44
_journal_year 2015
_chemical_formula_moiety 'C116 H148 Co4 Dy4 N12 O34, C4 H6 N2'
_chemical_formula_sum 'C120 H154 Co4 Dy4 N14 O34'
_chemical_formula_weight 3222.28
_chemical_name_systematic
;
 ?
;
_space_group_crystal_system hexagonal
_space_group_IT_number 175
_space_group_name_Hall '-P 6'
_space_group_name_H-M_alt 'P 6/m'
_symmetry_space_group_name_Hall '-P 6'
_symmetry_space_group_name_H-M 'P 6/m'
_atom_sites_solution_hydrogens geom
_audit_creation_date 2015-02-10
_audit_creation_method
;
Olex2 1.2
(compiled 2015.01.26 svn.r3150 for OlexSys, GUI svn.r4998)
;
_audit_update_record
;
2015-03-24 deposited with the CCDC.
2015-05-28 downloaded from the CCDC.
;
_cell_angle_alpha 90
_cell_angle_beta 90
_cell_angle_gamma 120
_cell_formula_units_Z 3
_cell_length_a 27.7587(6)
_cell_length_b 27.7587(6)
_cell_length_c 22.5433(9)
_cell_measurement_temperature 100
_cell_volume 15043.4(8)
_computing_molecular_graphics 'Olex2 (Dolomanov et al., 2009)'
_computing_publication_material 'Olex2 (Dolomanov et al., 2009)'
_computing_structure_refinement 'ShelXL (Sheldrick, 2008)'
_diffrn_ambient_temperature 100
_diffrn_measured_fraction_theta_full 0.992
_diffrn_measured_fraction_theta_max 0.993
_diffrn_radiation_type MoK\a
_diffrn_radiation_wavelength 0.71073
_diffrn_reflns_av_R_equivalents 0.1782
_diffrn_reflns_av_unetI/netI 0.1016
_diffrn_reflns_laue_measured_fraction_full 0.992
_diffrn_reflns_laue_measured_fraction_max 0.993
_diffrn_reflns_limit_h_max 33
_diffrn_reflns_limit_h_min -36
_diffrn_reflns_limit_k_max 35
_diffrn_reflns_limit_k_min -36
_diffrn_reflns_limit_l_max 29
_diffrn_reflns_limit_l_min -28
_diffrn_reflns_number 108985
_diffrn_reflns_point_group_measured_fraction_full 0.992
_diffrn_reflns_point_group_measured_fraction_max 0.993
_diffrn_reflns_theta_full 26.000
_diffrn_reflns_theta_max 26.371
_diffrn_reflns_theta_min 2.328
_exptl_absorpt_coefficient_mu 1.845
_exptl_absorpt_correction_T_max 1.00000
_exptl_absorpt_correction_T_min 0.53533
_exptl_absorpt_correction_type multi-scan
_exptl_absorpt_process_details
;
CrysAlisPro, Agilent Technologies,
Version 1.171.37.35 (release 13-08-2014 CrysAlis171 .NET)
(compiled Aug 13 2014,18:06:01)
Empirical absorption correction using spherical harmonics,
 implemented in SCALE3 ABSPACK scaling algorithm.
Empirical absorption correction using spherical harmonics,
 implemented in SCALE3 ABSPACK scaling algorithm
;
_exptl_crystal_colour orange
_exptl_crystal_colour_primary orange
_exptl_crystal_density_diffrn 1.067
_exptl_crystal_description plate
_exptl_crystal_F_000 4848
_exptl_crystal_size_max 0.048
_exptl_crystal_size_mid 0.034
_exptl_crystal_size_min 0.01
_refine_diff_density_max 1.045
_refine_diff_density_min -0.684
_refine_diff_density_rms 0.114
_refine_ls_extinction_method none
_refine_ls_goodness_of_fit_ref 0.939
_refine_ls_hydrogen_treatment constr
_refine_ls_matrix_type full
_refine_ls_number_parameters 375
_refine_ls_number_reflns 10477
_refine_ls_number_restraints 0
_refine_ls_restrained_S_all 0.939
_refine_ls_R_factor_all 0.1002
_refine_ls_R_factor_gt 0.0580
_refine_ls_shift/su_max 0.001
_refine_ls_shift/su_mean 0.000
_refine_ls_structure_factor_coef Fsqd
_refine_ls_weighting_details 'w=1/[\s^2^(Fo^2^)+(0.0789P)^2^] where P=(Fo^2^+2Fc^2^)/3'
_refine_ls_weighting_scheme calc
_refine_ls_wR_factor_gt 0.1401
_refine_ls_wR_factor_ref 0.1533
_reflns_Friedel_coverage 0.000
_reflns_number_gt 6100
_reflns_number_total 10477
_reflns_threshold_expression 'I > 2\s(I)'
_cod_data_source_file c5dt01813g2.cif
_cod_data_source_block 2014ncs0912z
_cod_depositor_comments 'Adding full bibliography for 1520082--1520087.cif.'
_cod_original_cell_volume 15043.4(9)
_cod_database_code 1520085
_shelxl_version_number 2014-1
_shelx_space_group_comment
;
The symmetry employed for this shelxl refinement is uniquely defined
by the following loop, which should always be used as a source of
symmetry information in preference to the above space-group names.
They are only intended as comments.
;
_olex2_refinement_description
;
1. Fixed Uiso
 At 1.2 times of:
  All C(H) groups, All O(H) groups
 At 1.5 times of:
  All C(H,H,H) groups
2. Rigid bond restraints
 C14, C19
 with sigma for 1-2 distances of 0.01 and sigma for 1-3 distances of 0.01
 C12, C13
 with sigma for 1-2 distances of 0.01 and sigma for 1-3 distances of 0.01
3. Uiso/Uaniso restraints and constraints
: with sigma of 0.1 and sigma for terminal atoms of 0.2
: with sigma of 0.1 and sigma for terminal atoms of 0.2
4. Rigid body (RIGU) restrains
 C14, C19
 with sigma for 1-2 distances of 0.004 and sigma for 1-3 distances of 0.004
 C12, C13
 with sigma for 1-2 distances of 0.004 and sigma for 1-3 distances of 0.004
5. Others
 Fixed Sof: C12(0.5) H12A(0.5) H12B(0.5) H12C(0.5) C13(0.5) H13A(0.5)
 H13B(0.5) H13C(0.5) C14(0.5) C19(0.5) H19(0.5) C18(0.5) H18(0.5) C17(0.5)
 H17(0.5) C16(0.5) H16(0.5) C15(0.5) H15(0.5) C22(0.5) H22A(0.5) H22B(0.5)
 H22C(0.5) C23(0.5) H23A(0.5) H23B(0.5) H23C(0.5) C24(0.5) H24A(0.5) H24B(0.5)
 H24C(0.5) H31A(0.5) H31B(0.5) H31C(0.5) H0AA(0.5) H0AB(0.5) H0AC(0.5)
 C18A(0.5) H18A(0.5) C17A(0.5) H17A(0.5) C16A(0.5) H16A(0.5) C15A(0.5)
 H15A(0.5) C14A(0.5) C19A(0.5) H19A(0.5) C12A(0.5) H12D(0.5) H12E(0.5)
 H12F(0.5) C13A(0.5) H13D(0.5) H13E(0.5) H13F(0.5) C23A(0.5) H23D(0.5)
 H23E(0.5) H23F(0.5) C24A(0.5) H24D(0.5) H24E(0.5) H24F(0.5) C22A(0.5)
 H22D(0.5) H22E(0.5) H22F(0.5) H28A(0.5) H28B(0.5) H28C(0.5)
6.a Ternary CH refined with riding coordinates:
 O1(H1)
6.b Aromatic/amide H refined with riding coordinates:
 C3AA(H3AA), C4(H4), C5(H5), C8(H8), C19(H19), C18(H18), C17(H17), C16(H16),
 C15(H15), C18A(H18A), C17A(H17A), C16A(H16A), C15A(H15A), C19A(H19A)
6.c Fitted pentagon refined as free rotating group:
 C11(C9,C10,N2,N3)
6.d Fitted hexagon refined as free rotating group:
 C14(C19,C18,C17,C16,C15), C18A(C17A,C16A,C15A,C14A,C19A)
6.e Idealised Me refined as rotating group:
 C1AA(H1AA,H1AB,H1AC), C12(H12A,H12B,H12C), C13(H13A,H13B,H13C), C22(H22A,H22B,
 H22C), C23(H23A,H23B,H23C), C24(H24A,H24B,H24C), C31(H31A,H31B,H31C), C32(H32A,
 H32B,H32C), C0AA(H0AA,H0AB,H0AC), C12A(H12D,H12E,H12F), C13A(H13D,H13E,H13F),
 C23A(H23D,H23E,H23F), C24A(H24D,H24E,H24F), C22A(H22D,H22E,H22F), C27(H27A,
 H27B,H27C), C28(H28A,H28B,H28C)
;
_olex2_submission_special_instructions 'No special instructions were received'

loop_
_space_group_symop_operation_xyz
'x, y, z'
'x-y, x, z'
'-y, x-y, z'
'-x, -y, z'
'-x+y, -x, z'
'y, -x+y, z'
'-x, -y, -z'
'-x+y, -x, -z'
'y, -x+y, -z'
'x, y, -z'
'x-y, x, -z'
'-y, x-y, -z'

loop_
_atom_site_label
_atom_site_type_symbol
_atom_site_fract_x
_atom_site_fract_y
_atom_site_fract_z
_atom_site_U_iso_or_equiv
_atom_site_adp_type
_atom_site_occupancy
_atom_site_site_symmetry_order
_atom_site_calc_flag
_atom_site_refinement_flags_posn
_atom_site_refinement_flags_adp
_atom_site_refinement_flags_occupancy
_atom_site_disorder_assembly
_atom_site_disorder_group
Dy1 Dy 0.44969(2) 0.41820(2) 0.59212(2) 0.03932(12) Uani 1 1 d . . . . .
Co1 Co 0.44355(3) 0.50487(3) 0.69768(4) 0.0449(2) Uani 1 1 d . . . . .
O1 O 0.45777(14) 0.50899(14) 0.60866(19) 0.0404(10) Uani 1 1 d . . . . .
H1 H 0.4299 0.5139 0.5854 0.048 Uiso 1 1 calc R . . . .
O2 O 0.4435(2) 0.4464(2) 0.5000 0.0407(14) Uani 1 2 d S T P . .
O3 O 0.44505(16) 0.34623(15) 0.6649(2) 0.0466(11) Uani 1 1 d . . . . .
O4 O 0.46309(15) 0.44222(16) 0.6990(2) 0.0438(10) Uani 1 1 d . . . . .
O5 O 0.43766(17) 0.57711(16) 0.7117(2) 0.0550(13) Uani 1 1 d . . . . .
O6 O 0.38928(16) 0.33144(16) 0.5501(2) 0.0502(11) Uani 1 1 d . . . . .
O7 O 0.50922(15) 0.39124(16) 0.5493(2) 0.0463(11) Uani 1 1 d . . . . .
O8 O 0.36204(16) 0.39166(16) 0.6284(2) 0.0519(12) Uani 1 1 d . . . . .
O9 O 0.35913(16) 0.45083(18) 0.6943(2) 0.0602(13) Uani 1 1 d . . . . .
N1 N 0.4360(2) 0.4992(3) 0.7900(3) 0.0620(16) Uani 1 1 d . . . . .
C1AA C 0.4441(3) 0.2954(2) 0.6475(4) 0.061(2) Uani 1 1 d . . . . .
H1AA H 0.4074 0.2634 0.6561 0.092 Uiso 1 1 calc GR . . . .
H1AB H 0.4726 0.2920 0.6697 0.092 Uiso 1 1 calc GR . . . .
H1AC H 0.4517 0.2966 0.6049 0.092 Uiso 1 1 calc GR . . . .
C2AA C 0.4338(3) 0.3489(3) 0.7243(4) 0.0548(18) Uani 1 1 d . . . . .
C3AA C 0.4185(3) 0.3071(3) 0.7644(4) 0.067(2) Uani 1 1 d . . . . .
H3AA H 0.4140 0.2722 0.7528 0.080 Uiso 1 1 calc R . . . .
C4 C 0.4096(4) 0.3167(4) 0.8227(4) 0.088(3) Uani 1 1 d . . . . .
H4 H 0.3985 0.2876 0.8509 0.106 Uiso 1 1 calc R . . . .
C5 C 0.4162(4) 0.3655(4) 0.8405(4) 0.088(3) Uani 1 1 d . . . . .
H5 H 0.4108 0.3708 0.8810 0.106 Uiso 1 1 calc R . . . .
C6 C 0.4311(3) 0.4091(3) 0.7998(4) 0.067(2) Uani 1 1 d . . . . .
C7 C 0.4425(2) 0.4019(3) 0.7418(3) 0.0497(17) Uani 1 1 d . . . . .
C8 C 0.4301(3) 0.4579(4) 0.8216(4) 0.073(2) Uani 1 1 d . . . . .
H8 H 0.4246 0.4594 0.8630 0.087 Uiso 1 1 calc R . . . .
C11 C 0.4303(2) 0.5782(2) 0.7662(2) 0.070(2) Uani 1 1 d . . . . .
C9 C 0.4298(3) 0.5413(2) 0.8101(3) 0.076(2) Uani 1 1 d G . . . .
C10 C 0.4262(3) 0.5620(3) 0.8665(3) 0.133(4) Uani 1 1 d G . . . .
N2 N 0.4244(3) 0.6117(3) 0.8575(3) 0.141(4) Uani 1 1 d G . . . .
N3 N 0.4269(2) 0.62174(18) 0.7955(3) 0.088(3) Uani 1 1 d G . . . .
C12_a C 0.3987(10) 0.5264(10) 0.9229(12) 0.120(8) Uiso 0.5 1 d . U . A 1
H12A_a H 0.3680 0.4899 0.9112 0.181 Uiso 0.5 1 calc GR . . A 1
H12B_a H 0.3845 0.5453 0.9481 0.181 Uiso 0.5 1 calc GR . . A 1
H12C_a H 0.4264 0.5216 0.9450 0.181 Uiso 0.5 1 calc GR . . A 1
C13_a C 0.3836(10) 0.6156(11) 0.8952(12) 0.109(8) Uiso 0.5 1 d . U . B 1
H13A_a H 0.3513 0.5784 0.9010 0.164 Uiso 0.5 1 calc GR . . B 1
H13B_a H 0.3717 0.6397 0.8763 0.164 Uiso 0.5 1 calc GR . . B 1
H13C_a H 0.4005 0.6313 0.9338 0.164 Uiso 0.5 1 calc GR . . B 1
C14_a C 0.4388(5) 0.6776(3) 0.7589(5) 0.058(4) Uiso 0.5 1 d . U . C 1
C19_a C 0.4196(4) 0.6772(3) 0.7019(5) 0.061(4) Uiso 0.5 1 d G U . C 1
H19_a H 0.3961 0.6429 0.6826 0.073 Uiso 0.5 1 calc R . . C 1
C18_a C 0.4348(4) 0.7271(4) 0.6731(4) 0.072(4) Uiso 0.5 1 d G U . C 1
H18_a H 0.4217 0.7268 0.6342 0.087 Uiso 0.5 1 calc R . . C 1
C17_a C 0.4692(4) 0.7773(3) 0.7014(5) 0.065(4) Uiso 0.5 1 d G U . C 1
H17_a H 0.4796 0.8114 0.6817 0.078 Uiso 0.5 1 calc R . . C 1
C16_a C 0.4884(4) 0.7777(3) 0.7584(5) 0.067(5) Uiso 0.5 1 d G U . C 1
H16_a H 0.5119 0.8121 0.7778 0.080 Uiso 0.5 1 calc R . . C 1
C15_a C 0.4732(5) 0.7278(4) 0.7872(4) 0.082(5) Uiso 0.5 1 d G U . C 1
H15_a H 0.4864 0.7281 0.8262 0.098 Uiso 0.5 1 calc R . . C 1
C20 C 0.3381(3) 0.4039(3) 0.6678(4) 0.066(2) Uani 1 1 d . . . . .
C21 C 0.2798(3) 0.3586(3) 0.6921(5) 0.084(3) Uani 1 1 d . . . . .
C22_a C 0.2382(14) 0.3628(13) 0.6537(17) 0.168(15) Uiso 0.5 1 d . . . D 1
H22A_a H 0.2444 0.4008 0.6555 0.252 Uiso 0.5 1 calc GR . . D 1
H22B_a H 0.2006 0.3366 0.6676 0.252 Uiso 0.5 1 calc GR . . D 1
H22C_a H 0.2425 0.3539 0.6126 0.252 Uiso 0.5 1 calc GR . . D 1
C23_a C 0.2595(6) 0.3038(6) 0.6572(8) 0.064(4) Uiso 0.5 1 d . . . D 1
H23A_a H 0.2568 0.3105 0.6150 0.096 Uiso 0.5 1 calc GR . . D 1
H23B_a H 0.2229 0.2757 0.6720 0.096 Uiso 0.5 1 calc GR . . D 1
H23C_a H 0.2861 0.2906 0.6625 0.096 Uiso 0.5 1 calc GR . . D 1
C24_a C 0.2801(6) 0.3573(6) 0.7619(8) 0.054(4) Uiso 0.5 1 d . . . D 1
H24A_a H 0.2996 0.3381 0.7754 0.081 Uiso 0.5 1 calc GR . . D 1
H24B_a H 0.2417 0.3376 0.7766 0.081 Uiso 0.5 1 calc GR . . D 1
H24C_a H 0.2991 0.3955 0.7772 0.081 Uiso 0.5 1 calc GR . . D 1
C25 C 0.3736(3) 0.3084(4) 0.5000 0.046(2) Uani 1 2 d S T P . .
C29 C 0.5246(3) 0.3824(3) 0.5000 0.042(2) Uani 1 2 d S T P . .
C30 C 0.5639(4) 0.3575(4) 0.5000 0.050(2) Uani 1 2 d S T P . .
C31 C 0.5257(4) 0.2943(4) 0.5000 0.071(3) Uani 1 2 d S T P . .
H31A H 0.5482 0.2763 0.4958 0.107 Uiso 0.5 1 calc GR . . E -1
H31B H 0.4996 0.2835 0.4668 0.107 Uiso 0.5 1 calc GR . . E -1
H31C H 0.5050 0.2827 0.5374 0.107 Uiso 0.5 1 calc GR . . E -1
C32 C 0.5995(3) 0.3760(4) 0.5546(5) 0.092(3) Uani 1 1 d . . . . .
H32A H 0.6227 0.4166 0.5545 0.138 Uiso 1 1 calc GR . . . .
H32B H 0.6234 0.3593 0.5552 0.138 Uiso 1 1 calc GR . . . .
H32C H 0.5757 0.3642 0.5899 0.138 Uiso 1 1 calc GR . . . .
N4 N 0.3572(9) 0.4925(10) 0.5000 0.210(8) Uiso 1 2 d S T P . .
C0AA C 0.2991(5) 0.3830(5) 0.5000 0.085(3) Uiso 1 2 d S T P . .
H0AA H 0.2989 0.3694 0.4599 0.128 Uiso 0.5 1 calc GR . . F -1
H0AB H 0.2607 0.3697 0.5129 0.128 Uiso 0.5 1 calc GR . . F -1
H0AC H 0.3170 0.3692 0.5272 0.128 Uiso 0.5 1 calc GR . . F -1
C5AA C 0.3296(8) 0.4433(9) 0.5000 0.151(7) Uiso 1 2 d S T P . .
C18A_b C 0.4446(4) 0.7311(3) 0.7067(4) 0.057(4) Uiso 0.5 1 d . . . C 2
H18A_b H 0.4322 0.7358 0.6690 0.068 Uiso 0.5 1 calc R . . C 2
C17A_b C 0.4812(4) 0.7774(3) 0.7397(5) 0.059(4) Uiso 0.5 1 d G . . C 2
H17A_b H 0.4937 0.8137 0.7246 0.070 Uiso 0.5 1 calc R . . C 2
C16A_b C 0.4994(4) 0.7705(3) 0.7949(5) 0.060(4) Uiso 0.5 1 d G . . C 2
H16A_b H 0.5243 0.8022 0.8175 0.072 Uiso 0.5 1 calc R . . C 2
C15A_b C 0.4810(4) 0.7174(4) 0.8169(4) 0.063(4) Uiso 0.5 1 d G . . C 2
H15A_b H 0.4934 0.7127 0.8546 0.075 Uiso 0.5 1 calc R . . C 2
C14A_b C 0.4444(4) 0.6711(3) 0.7839(4) 0.046(3) Uiso 0.5 1 d G . . C 2
C19A_b C 0.4263(4) 0.6780(3) 0.7287(4) 0.036(3) Uiso 0.5 1 d G . . C 2
H19A_b H 0.4013 0.6463 0.7061 0.043 Uiso 0.5 1 calc R . . C 2
C12A_b C 0.4424(10) 0.5503(10) 0.9312(13) 0.130(8) Uiso 0.5 1 d . . . A 2
H12D_b H 0.4113 0.5160 0.9473 0.195 Uiso 0.5 1 calc GR . . A 2
H12E_b H 0.4503 0.5815 0.9576 0.195 Uiso 0.5 1 calc GR . . A 2
H12F_b H 0.4754 0.5463 0.9283 0.195 Uiso 0.5 1 calc GR . . A 2
C13A_b C 0.3980(11) 0.6407(11) 0.8824(14) 0.125(10) Uiso 0.5 1 d . . . B 2
H13D_b H 0.3618 0.6136 0.8991 0.188 Uiso 0.5 1 calc GR . . B 2
H13E_b H 0.3927 0.6622 0.8512 0.188 Uiso 0.5 1 calc GR . . B 2
H13F_b H 0.4216 0.6659 0.9137 0.188 Uiso 0.5 1 calc GR . . B 2
C23A_b C 0.2787(7) 0.3004(7) 0.6890(10) 0.090(6) Uiso 0.5 1 d . . . D 2
H23D_b H 0.3052 0.3026 0.6589 0.135 Uiso 0.5 1 calc GR . . D 2
H23E_b H 0.2412 0.2708 0.6785 0.135 Uiso 0.5 1 calc GR . . D 2
H23F_b H 0.2891 0.2923 0.7277 0.135 Uiso 0.5 1 calc GR . . D 2
C24A_b C 0.2694(14) 0.3712(13) 0.7546(17) 0.172(15) Uiso 0.5 1 d . . . D 2
H24D_b H 0.3010 0.3784 0.7799 0.257 Uiso 0.5 1 calc GR . . D 2
H24E_b H 0.2355 0.3393 0.7702 0.257 Uiso 0.5 1 calc GR . . D 2
H24F_b H 0.2649 0.4041 0.7541 0.257 Uiso 0.5 1 calc GR . . D 2
C22A_b C 0.2387(6) 0.3799(7) 0.6713(8) 0.058(4) Uiso 0.5 1 d . . . D 2
H22D_b H 0.2507 0.4165 0.6886 0.087 Uiso 0.5 1 calc GR . . D 2
H22E_b H 0.2008 0.3535 0.6845 0.087 Uiso 0.5 1 calc GR . . D 2
H22F_b H 0.2393 0.3826 0.6279 0.087 Uiso 0.5 1 calc GR . . D 2
C26 C 0.3296(4) 0.2451(4) 0.5000 0.053(3) Uani 1 2 d S T P . .
C27 C 0.3037(6) 0.2253(5) 0.5549(7) 0.218(10) Uani 1 1 d . . . . .
H27A H 0.3293 0.2472 0.5868 0.328 Uiso 1 1 calc GR . . . .
H27B H 0.2933 0.1862 0.5593 0.328 Uiso 1 1 calc GR . . . .
H27C H 0.2702 0.2286 0.5570 0.328 Uiso 1 1 calc GR . . . .
C28 C 0.3644(7) 0.2130(6) 0.5000 0.195(11) Uani 1 2 d S T P . .
H28A H 0.3966 0.2323 0.5264 0.292 Uiso 0.5 1 calc GR . . G -1
H28B H 0.3773 0.2125 0.4597 0.292 Uiso 0.5 1 calc GR . . G -1
H28C H 0.3406 0.1748 0.5139 0.292 Uiso 0.5 1 calc GR . . G -1

loop_
_atom_site_aniso_label
_atom_site_aniso_U_11
_atom_site_aniso_U_22
_atom_site_aniso_U_33
_atom_site_aniso_U_23
_atom_site_aniso_U_13
_atom_site_aniso_U_12
Dy1 0.03650(17) 0.03486(17) 0.0486(2) 0.00217(14) 0.00027(14) 0.01936(12)
Co1 0.0418(4) 0.0447(5) 0.0517(6) -0.0003(4) 0.0052(4) 0.0243(4)
O1 0.035(2) 0.041(2) 0.046(3) -0.0005(19) -0.0032(18) 0.0205(18)
O2 0.039(3) 0.040(3) 0.041(4) 0.000 0.000 0.019(3)
O3 0.049(2) 0.042(2) 0.053(3) 0.007(2) 0.001(2) 0.0266(19)
O4 0.043(2) 0.046(2) 0.045(3) 0.006(2) 0.008(2) 0.0242(19)
O5 0.052(3) 0.046(2) 0.070(4) -0.009(2) 0.012(3) 0.026(2)
O6 0.052(2) 0.034(2) 0.060(4) -0.004(2) -0.001(2) 0.019(2)
O7 0.045(2) 0.046(2) 0.058(3) -0.008(2) -0.006(2) 0.030(2)
O8 0.038(2) 0.052(2) 0.070(4) 0.000(2) 0.005(2) 0.025(2)
O9 0.040(2) 0.053(3) 0.089(4) -0.003(3) 0.014(2) 0.024(2)
N1 0.082(4) 0.072(4) 0.041(4) -0.008(3) 0.006(3) 0.044(3)
C1AA 0.064(4) 0.038(3) 0.080(6) 0.000(4) -0.005(4) 0.024(3)
C2AA 0.050(4) 0.054(4) 0.058(5) 0.007(4) 0.001(4) 0.023(3)
C3AA 0.084(5) 0.057(4) 0.053(6) 0.019(4) 0.007(4) 0.031(4)
C4 0.114(7) 0.076(6) 0.070(7) 0.036(5) 0.016(6) 0.044(5)
C5 0.116(7) 0.078(6) 0.056(6) 0.023(5) 0.019(5) 0.037(5)
C6 0.071(5) 0.076(5) 0.061(6) 0.000(5) 0.008(4) 0.042(4)
C7 0.048(4) 0.057(4) 0.050(5) 0.009(4) 0.004(3) 0.031(3)
C8 0.085(6) 0.094(6) 0.036(5) 0.000(5) 0.021(4) 0.043(5)
C11 0.052(4) 0.060(5) 0.098(8) -0.029(5) 0.005(5) 0.027(4)
C9 0.087(6) 0.097(6) 0.055(6) 0.003(5) 0.021(5) 0.054(5)
C10 0.187(12) 0.139(10) 0.111(12) 0.014(9) 0.039(9) 0.110(10)
N2 0.190(10) 0.168(9) 0.098(9) -0.012(7) 0.060(7) 0.112(8)
N3 0.064(4) 0.064(4) 0.140(8) -0.014(4) 0.032(4) 0.034(3)
C20 0.041(4) 0.061(5) 0.101(7) 0.002(5) 0.008(4) 0.030(4)
C21 0.055(4) 0.058(5) 0.130(10) -0.002(5) 0.021(5) 0.022(4)
C25 0.041(5) 0.042(5) 0.064(8) 0.000 0.000 0.027(4)
C29 0.039(5) 0.024(4) 0.061(8) 0.000 0.000 0.013(4)
C30 0.045(5) 0.055(5) 0.060(7) 0.000 0.000 0.031(4)
C31 0.066(6) 0.051(6) 0.118(11) 0.000 0.000 0.045(5)
C32 0.074(5) 0.114(7) 0.118(9) -0.015(6) -0.023(5) 0.069(5)
C26 0.048(5) 0.043(5) 0.059(8) 0.000 0.000 0.017(4)
C27 0.244(17) 0.086(8) 0.145(13) -0.014(8) 0.096(12) -0.053(9)
C28 0.133(14) 0.054(8) 0.37(4) 0.000 0.000 0.029(9)

loop_
_atom_type_symbol
_atom_type_description
_atom_type_scat_dispersion_real
_atom_type_scat_dispersion_imag
_atom_type_scat_source
C C 0.0033 0.0016 'International Tables Vol C Tables 4.2.6.8 and 6.1.1.4'
H H 0.0000 0.0000 'International Tables Vol C Tables 4.2.6.8 and 6.1.1.4'
Co Co 0.3494 0.9721 'International Tables Vol C Tables 4.2.6.8 and 6.1.1.4'
Dy Dy -0.1892 4.4098 'International Tables Vol C Tables 4.2.6.8 and 6.1.1.4'
N N 0.0061 0.0033 'International Tables Vol C Tables 4.2.6.8 and 6.1.1.4'
O O 0.0106 0.0060 'International Tables Vol C Tables 4.2.6.8 and 6.1.1.4'

loop_
_geom_angle_atom_site_label_1
_geom_angle_atom_site_label_2
_geom_angle_atom_site_label_3
_geom_angle
_geom_angle_site_symmetry_1
_geom_angle_site_symmetry_3
Co1 Dy1 Dy1 56.869(15) . 4_665
O1 Dy1 Dy1 33.97(8) . 4_665
O1 Dy1 Dy1 35.15(9) 4_665 4_665
O1 Dy1 Co1 35.55(10) . .
O1 Dy1 Co1 72.98(10) 4_665 .
O1 Dy1 O1 66.15(14) 4_665 .
O1 Dy1 O3 100.15(13) 4_665 .
O1 Dy1 O3 130.95(15) . .
O1 Dy1 O4 69.52(14) . .
O1 Dy1 O4 70.43(14) 4_665 .
O2 Dy1 Dy1 74.66(12) . 4_665
O2 Dy1 Co1 110.76(12) . .
O2 Dy1 O1 76.50(16) . .
O2 Dy1 O1 95.02(16) . 4_665
O2 Dy1 O3 152.28(16) . .
O2 Dy1 O4 146.00(15) . .
O2 Dy1 O6 81.06(17) . .
O2 Dy1 O7 85.39(16) . .
O2 Dy1 O8 100.68(17) . .
O3 Dy1 Dy1 129.10(9) . 4_665
O3 Dy1 Co1 95.89(10) . .
O4 Dy1 Dy1 76.52(9) . 4_665
O4 Dy1 Co1 36.32(9) . .
O4 Dy1 O3 61.66(14) . .
O6 Dy1 Dy1 155.60(12) . 4_665
O6 Dy1 Co1 137.53(11) . .
O6 Dy1 O1 140.57(13) . .
O6 Dy1 O1 148.67(14) . 4_665
O6 Dy1 O3 73.90(15) . .
O6 Dy1 O4 127.19(15) . .
O7 Dy1 Dy1 99.25(9) . 4_665
O7 Dy1 Co1 142.97(10) . .
O7 Dy1 O1 72.54(13) . 4_665
O7 Dy1 O1 132.70(13) . .
O7 Dy1 O3 77.33(14) . .
O7 Dy1 O4 116.94(14) . .
O7 Dy1 O6 76.16(14) . .
O8 Dy1 Dy1 113.04(10) . 4_665
O8 Dy1 Co1 64.32(11) . .
O8 Dy1 O1 137.29(15) . 4_665
O8 Dy1 O1 79.28(13) . .
O8 Dy1 O3 83.65(14) . .
O8 Dy1 O4 74.58(15) . .
O8 Dy1 O6 73.52(15) . .
O8 Dy1 O7 147.64(14) . .
O1 Co1 Dy1 44.25(10) . .
O1 Co1 O4 81.29(16) . 4_665
O1 Co1 O4 86.33(16) . .
O1 Co1 O5 101.47(18) . .
O1 Co1 O9 97.04(18) . .
O1 Co1 N1 174.0(2) . .
O4 Co1 Dy1 91.24(11) 4_665 .
O4 Co1 Dy1 45.30(13) . .
O4 Co1 O4 81.24(16) . 4_665
O4 Co1 O5 166.81(18) . .
O4 Co1 N1 88.9(2) . .
O5 Co1 Dy1 144.97(15) . .
O5 Co1 O4 89.38(15) . 4_665
O9 Co1 Dy1 84.33(14) . .
O9 Co1 O4 93.98(17) . .
O9 Co1 O4 175.01(16) . 4_665
O9 Co1 O5 95.57(16) . .
O9 Co1 N1 87.0(2) . .
N1 Co1 Dy1 132.27(17) . .
N1 Co1 O4 94.4(2) . 4_665
N1 Co1 O5 82.5(2) . .
Dy1 O1 Dy1 110.88(14) 4_665 .
Dy1 O1 H1 112.5 . .
Dy1 O1 H1 112.5 4_665 .
Co1 O1 Dy1 107.43(17) . 4_665
Co1 O1 Dy1 100.20(15) . .
Co1 O1 H1 112.5 . .
Dy1 O2 Dy1 134.0(2) 10_556 .
C1AA O3 Dy1 124.0(4) . .
C2AA O3 Dy1 120.5(3) . .
C2AA O3 C1AA 114.7(5) . .
Co1 O4 Dy1 97.58(15) 4_665 .
Co1 O4 Dy1 98.38(17) . .
Co1 O4 Co1 98.74(16) . 4_665
C7 O4 Dy1 121.4(4) . .
C7 O4 Co1 114.7(3) . 4_665
C7 O4 Co1 121.3(4) . .
C11 O5 Co1 105.2(4) . .
C25 O6 Dy1 140.5(5) . .
C29 O7 Dy1 142.3(5) . .
C20 O8 Dy1 141.3(4) . .
C20 O9 Co1 122.2(4) . .
C8 N1 Co1 125.5(5) . .
C8 N1 C9 125.0(7) . .
C9 N1 Co1 108.8(5) . .
O3 C1AA H1AA 109.5 . .
O3 C1AA H1AB 109.5 . .
O3 C1AA H1AC 109.5 . .
H1AA C1AA H1AB 109.5 . .
H1AA C1AA H1AC 109.5 . .
H1AB C1AA H1AC 109.5 . .
O3 C2AA C7 113.4(6) . .
C3AA C2AA O3 125.5(7) . .
C3AA C2AA C7 121.1(8) . .
C2AA C3AA H3AA 120.8 . .
C2AA C3AA C4 118.4(8) . .
C4 C3AA H3AA 120.8 . .
C3AA C4 H4 118.9 . .
C5 C4 C3AA 122.2(8) . .
C5 C4 H4 118.9 . .
C4 C5 H5 119.6 . .
C4 C5 C6 120.7(9) . .
C6 C5 H5 119.6 . .
C5 C6 C8 116.6(8) . .
C7 C6 C5 118.9(7) . .
C7 C6 C8 124.4(7) . .
O4 C7 C2AA 115.8(6) . .
O4 C7 C6 125.6(6) . .
C6 C7 C2AA 118.6(7) . .
N1 C8 C6 126.1(7) . .
N1 C8 H8 117.0 . .
C6 C8 H8 117.0 . .
O5 C11 C9 127.6(5) . .
O5 C11 N3 124.1(5) . .
N3 C11 C9 108.0 . .
N1 C9 C11 115.7(6) . .
N1 C9 C10 136.1(6) . .
C10 C9 C11 108.0 . .
C9 C10 N2 108.0 . .
C9 C10 C12_a 125.9(11) . .
C9 C10 C12A_b 130.4(10) . .
N2 C10 C12_a 119.4(11) . .
N2 C10 C12A_b 118.4(10) . .
C10 N2 N3 108.0 . .
C10 N2 C13_a 113.1(12) . .
C10 N2 C13A_b 139.4(13) . .
N3 N2 C13_a 121.5(12) . .
N3 N2 C13A_b 105.2(13) . .
C11 N3 N2 108.0 . .
C11 N3 C14_a 120.2(6) . .
N2 N3 C14_a 130.4(6) . .
C14A_b N3 C11 133.6(7) . .
C14A_b N3 N2 112.4(7) . .
C10 C12_a H12A_a 109.5 . .
C10 C12_a H12B_a 109.5 . .
C10 C12_a H12C_a 109.5 . .
H12A_a C12_a H12B_a 109.5 . .
H12A_a C12_a H12C_a 109.5 . .
H12B_a C12_a H12C_a 109.5 . .
N2 C13_a H13A_a 109.5 . .
N2 C13_a H13B_a 109.5 . .
N2 C13_a H13C_a 109.5 . .
H13A_a C13_a H13B_a 109.5 . .
H13A_a C13_a H13C_a 109.5 . .
H13B_a C13_a H13C_a 109.5 . .
C19_a C14_a N3 124.3(7) . .
C19_a C14_a C15_a 120.0 . .
C15_a C14_a N3 115.6(7) . .
C14_a C19_a H19_a 120.0 . .
C14_a C19_a C18_a 120.0 . .
C18_a C19_a H19_a 120.0 . .
C19_a C18_a H18_a 120.0 . .
C17_a C18_a C19_a 120.0 . .
C17_a C18_a H18_a 120.0 . .
C18_a C17_a H17_a 120.0 . .
C18_a C17_a C16_a 120.0 . .
C16_a C17_a H17_a 120.0 . .
C17_a C16_a H16_a 120.0 . .
C15_a C16_a C17_a 120.0 . .
C15_a C16_a H16_a 120.0 . .
C14_a C15_a H15_a 120.0 . .
C16_a C15_a C14_a 120.0 . .
C16_a C15_a H15_a 120.0 . .
O8 C20 O9 125.0(6) . .
O8 C20 C21 120.3(7) . .
O9 C20 C21 114.6(7) . .
C20 C21 C24_a 110.6(9) . .
C20 C21 C23A_b 106.5(8) . .
C20 C21 C22A_b 104.1(8) . .
C22_a C21 C20 105.2(16) . .
C22_a C21 C23_a 82.3(14) . .
C22_a C21 C24_a 126.4(17) . .
C23_a C21 C20 109.4(9) . .
C23_a C21 C24_a 119.3(10) . .
C24A_b C21 C20 112.2(14) . .
C24A_b C21 C23A_b 111.4(17) . .
C24A_b C21 C22A_b 86.2(14) . .
C22A_b C21 C23A_b 134.8(11) . .
C21 C22_a H22A_a 109.5 . .
C21 C22_a H22B_a 109.5 . .
C21 C22_a H22C_a 109.5 . .
H22A_a C22_a H22B_a 109.5 . .
H22A_a C22_a H22C_a 109.5 . .
H22B_a C22_a H22C_a 109.5 . .
C21 C23_a H23A_a 109.5 . .
C21 C23_a H23B_a 109.5 . .
C21 C23_a H23C_a 109.5 . .
H23A_a C23_a H23B_a 109.5 . .
H23A_a C23_a H23C_a 109.5 . .
H23B_a C23_a H23C_a 109.5 . .
C21 C24_a H24A_a 109.5 . .
C21 C24_a H24B_a 109.5 . .
C21 C24_a H24C_a 109.5 . .
H24A_a C24_a H24B_a 109.5 . .
H24A_a C24_a H24C_a 109.5 . .
H24B_a C24_a H24C_a 109.5 . .
O6 C25 O6 126.8(8) 10_556 .
O6 C25 C26 116.6(4) 10_556 .
O6 C25 C26 116.6(4) . .
O7 C29 O7 124.1(8) . 10_556
O7 C29 C30 117.9(4) . .
O7 C29 C30 118.0(4) 10_556 .
C31 C30 C29 105.8(7) . .
C32 C30 C29 109.7(5) 10_556 .
C32 C30 C29 109.7(5) . .
C32 C30 C31 110.6(5) . .
C32 C30 C31 110.6(5) 10_556 .
C32 C30 C32 110.4(9) 10_556 .
C30 C31 H31A 109.5 . .
C30 C31 H31B 109.5 . .
C30 C31 H31C 109.5 . .
H31A C31 H31B 109.5 . .
H31A C31 H31C 109.5 . .
H31B C31 H31C 109.5 . .
C30 C32 H32A 109.5 . .
C30 C32 H32B 109.5 . .
C30 C32 H32C 109.5 . .
H32A C32 H32B 109.5 . .
H32A C32 H32C 109.5 . .
H32B C32 H32C 109.5 . .
H0AA C0AA H0AB 109.5 . .
H0AA C0AA H0AC 109.5 . .
H0AB C0AA H0AC 109.5 . .
C5AA C0AA H0AA 109.5 . .
C5AA C0AA H0AB 109.5 . .
C5AA C0AA H0AC 109.5 . .
N4 C5AA C0AA 176(2) . .
C17A_b C18A_b H18A_b 120.0 . .
C17A_b C18A_b C19A_b 120.0 . .
C19A_b C18A_b H18A_b 120.0 . .
C18A_b C17A_b H17A_b 120.0 . .
C16A_b C17A_b C18A_b 120.0 . .
C16A_b C17A_b H17A_b 120.0 . .
C17A_b C16A_b H16A_b 120.0 . .
C17A_b C16A_b C15A_b 120.0 . .
C15A_b C16A_b H16A_b 120.0 . .
C16A_b C15A_b H15A_b 120.0 . .
C14A_b C15A_b C16A_b 120.0 . .
C14A_b C15A_b H15A_b 120.0 . .
N3 C14A_b C15A_b 127.9(7) . .
N3 C14A_b C19A_b 112.0(7) . .
C19A_b C14A_b C15A_b 120.0 . .
C18A_b C19A_b H19A_b 120.0 . .
C14A_b C19A_b C18A_b 120.0 . .
C14A_b C19A_b H19A_b 120.0 . .
C10 C12A_b H12D_b 109.5 . .
C10 C12A_b H12E_b 109.5 . .
C10 C12A_b H12F_b 109.5 . .
H12D_b C12A_b H12E_b 109.5 . .
H12D_b C12A_b H12F_b 109.5 . .
H12E_b C12A_b H12F_b 109.5 . .
N2 C13A_b H13D_b 109.5 . .
N2 C13A_b H13E_b 109.5 . .
N2 C13A_b H13F_b 109.5 . .
H13D_b C13A_b H13E_b 109.5 . .
H13D_b C13A_b H13F_b 109.5 . .
H13E_b C13A_b H13F_b 109.5 . .
C21 C23A_b H23D_b 109.5 . .
C21 C23A_b H23E_b 109.5 . .
C21 C23A_b H23F_b 109.5 . .
H23D_b C23A_b H23E_b 109.5 . .
H23D_b C23A_b H23F_b 109.5 . .
H23E_b C23A_b H23F_b 109.5 . .
C21 C24A_b H24D_b 109.5 . .
C21 C24A_b H24E_b 109.5 . .
C21 C24A_b H24F_b 109.5 . .
H24D_b C24A_b H24E_b 109.5 . .
H24D_b C24A_b H24F_b 109.5 . .
H24E_b C24A_b H24F_b 109.5 . .
C21 C22A_b H22D_b 109.5 . .
C21 C22A_b H22E_b 109.5 . .
C21 C22A_b H22F_b 109.5 . .
H22D_b C22A_b H22E_b 109.5 . .
H22D_b C22A_b H22F_b 109.5 . .
H22E_b C22A_b H22F_b 109.5 . .
C25 C26 C28 106.0(8) . .
C27 C26 C25 113.7(6) . .
C27 C26 C25 113.7(6) 10_556 .
C27 C26 C27 124.4(14) 10_556 .
C27 C26 C28 96.7(9) 10_556 .
C27 C26 C28 96.7(9) . .
C26 C27 H27A 109.5 . .
C26 C27 H27B 109.5 . .
C26 C27 H27C 109.5 . .
H27A C27 H27B 109.5 . .
H27A C27 H27C 109.5 . .
H27B C27 H27C 109.5 . .
C26 C28 H28A 109.5 . .
C26 C28 H28B 109.5 . .
C26 C28 H28C 109.5 . .
H28A C28 H28B 109.5 . .
H28A C28 H28C 109.5 . .
H28B C28 H28C 109.5 . .

loop_
_geom_bond_atom_site_label_1
_geom_bond_atom_site_label_2
_geom_bond_distance
_geom_bond_site_symmetry_2
Dy1 Dy1 3.9676(5) 4_665
Dy1 Co1 3.4483(9) .
Dy1 O1 2.373(4) 4_665
Dy1 O1 2.445(4) .
Dy1 O2 2.256(2) .
Dy1 O3 2.538(4) .
Dy1 O4 2.477(5) .
Dy1 O6 2.338(4) .
Dy1 O7 2.337(4) .
Dy1 O8 2.311(4) .
Co1 O1 2.037(4) .
Co1 O4 2.065(4) .
Co1 O4 2.251(4) 4_665
Co1 O5 2.116(4) .
Co1 O9 2.057(4) .
Co1 N1 2.089(6) .
O1 Dy1 2.373(3) 4_665
O1 H1 1.0000 .
O2 Dy1 2.256(2) 10_556
O3 C1AA 1.452(7) .
O3 C2AA 1.385(8) .
O4 Co1 2.251(4) 4_665
O4 C7 1.368(8) .
O5 C11 1.248(7) .
O6 C25 1.264(5) .
O7 C29 1.258(5) .
O8 C20 1.254(9) .
O9 C20 1.279(8) .
N1 C8 1.290(9) .
N1 C9 1.343(7) .
C1AA H1AA 0.9800 .
C1AA H1AB 0.9800 .
C1AA H1AC 0.9800 .
C2AA C3AA 1.361(9) .
C2AA C7 1.424(9) .
C3AA H3AA 0.9500 .
C3AA C4 1.388(11) .
C4 H4 0.9500 .
C4 C5 1.334(12) .
C5 H5 0.9500 .
C5 C6 1.405(11) .
C6 C7 1.383(11) .
C6 C8 1.453(10) .
C8 H8 0.9500 .
C11 C9 1.4200 .
C11 N3 1.4200 .
C9 C10 1.4200 .
C10 N2 1.4200 .
C10 C12_a 1.56(2) .
C10 C12A_b 1.61(3) .
N2 N3 1.4200 .
N2 C13_a 1.46(2) .
N2 C13A_b 1.44(3) .
N3 C14_a 1.636(9) .
N3 C14A_b 1.231(7) .
C12_a H12A_a 0.9800 .
C12_a H12B_a 0.9800 .
C12_a H12C_a 0.9800 .
C13_a H13A_a 0.9800 .
C13_a H13B_a 0.9800 .
C13_a H13C_a 0.9800 .
C14_a C19_a 1.3900 .
C14_a C15_a 1.3900 .
C19_a H19_a 0.9500 .
C19_a C18_a 1.3900 .
C18_a H18_a 0.9500 .
C18_a C17_a 1.3900 .
C17_a H17_a 0.9500 .
C17_a C16_a 1.3900 .
C16_a H16_a 0.9500 .
C16_a C15_a 1.3900 .
C15_a H15_a 0.9500 .
C20 C21 1.569(10) .
C21 C22_a 1.49(3) .
C21 C23_a 1.546(16) .
C21 C24_a 1.575(19) .
C21 C23A_b 1.602(18) .
C21 C24A_b 1.51(4) .
C21 C22A_b 1.596(19) .
C22_a H22A_a 0.9800 .
C22_a H22B_a 0.9800 .
C22_a H22C_a 0.9800 .
C23_a H23A_a 0.9800 .
C23_a H23B_a 0.9800 .
C23_a H23C_a 0.9800 .
C24_a H24A_a 0.9800 .
C24_a H24B_a 0.9800 .
C24_a H24C_a 0.9800 .
C25 O6 1.264(5) 10_556
C25 C26 1.559(12) .
C29 O7 1.258(5) 10_556
C29 C30 1.555(11) .
C30 C31 1.530(12) .
C30 C32 1.500(10) 10_556
C30 C32 1.500(10) .
C31 H31A 0.9800 .
C31 H31B 0.9800 .
C31 H31C 0.9800 .
C32 H32A 0.9800 .
C32 H32B 0.9800 .
C32 H32C 0.9800 .
N4 C5AA 1.18(2) .
C0AA H0AA 0.9800 .
C0AA H0AB 0.9800 .
C0AA H0AC 0.9800 .
C0AA C5AA 1.45(2) .
C18A_b H18A_b 0.9500 .
C18A_b C17A_b 1.3900 .
C18A_b C19A_b 1.3900 .
C17A_b H17A_b 0.9500 .
C17A_b C16A_b 1.3900 .
C16A_b H16A_b 0.9500 .
C16A_b C15A_b 1.3900 .
C15A_b H15A_b 0.9500 .
C15A_b C14A_b 1.3900 .
C14A_b C19A_b 1.3900 .
C19A_b H19A_b 0.9500 .
C12A_b H12D_b 0.9800 .
C12A_b H12E_b 0.9800 .
C12A_b H12F_b 0.9800 .
C13A_b H13D_b 0.9800 .
C13A_b H13E_b 0.9800 .
C13A_b H13F_b 0.9800 .
C23A_b H23D_b 0.9800 .
C23A_b H23E_b 0.9800 .
C23A_b H23F_b 0.9800 .
C24A_b H24D_b 0.9800 .
C24A_b H24E_b 0.9800 .
C24A_b H24F_b 0.9800 .
C22A_b H22D_b 0.9800 .
C22A_b H22E_b 0.9800 .
C22A_b H22F_b 0.9800 .
C26 C27 1.399(13) .
C26 C27 1.399(13) 10_556
C26 C28 1.607(18) .
C27 H27A 0.9800 .
C27 H27B 0.9800 .
C27 H27C 0.9800 .
C28 H28A 0.9800 .
C28 H28B 0.9800 .
C28 H28C 0.9800 .

loop_
_geom_torsion_atom_site_label_1
_geom_torsion_atom_site_label_2
_geom_torsion_atom_site_label_3
_geom_torsion_atom_site_label_4
_geom_torsion
_geom_torsion_site_symmetry_1
_geom_torsion_site_symmetry_4
Dy1 O3 C2AA C3AA 165.0(5) . .
Dy1 O3 C2AA C7 -18.2(7) . .
Dy1 O4 C7 C2AA 24.4(6) . .
Dy1 O4 C7 C6 -157.4(6) . .
Dy1 O6 C25 O6 -1.5(14) . 10_556
Dy1 O6 C25 C26 179.6(5) . .
Dy1 O7 C29 O7 5.2(13) . 10_556
Dy1 O7 C29 C30 -173.2(5) . .
Dy1 O8 C20 O9 20.9(13) . .
Dy1 O8 C20 C21 -153.9(6) . .
Co1 O4 C7 C2AA -92.4(6) 4_665 .
Co1 O4 C7 C2AA 149.2(4) . .
Co1 O4 C7 C6 -32.5(8) . .
Co1 O4 C7 C6 85.8(7) 4_665 .
Co1 O5 C11 C9 4.1(6) . .
Co1 O5 C11 N3 176.6(4) . .
Co1 O9 C20 O8 -21.1(11) . .
Co1 O9 C20 C21 154.0(5) . .
Co1 N1 C8 C6 4.2(11) . .
Co1 N1 C9 C11 -0.4(6) . .
Co1 N1 C9 C10 -175.3(5) . .
O3 C2AA C3AA C4 178.8(7) . .
O3 C2AA C7 O4 -3.3(8) . .
O3 C2AA C7 C6 178.3(6) . .
O5 C11 C9 N1 -2.8(8) . .
O5 C11 C9 C10 173.5(7) . .
O5 C11 N3 N2 -173.8(7) . .
O5 C11 N3 C14_a -5.9(8) . .
O5 C11 N3 C14A_b -24.2(10) . .
O6 C25 C26 C27 164.6(11) . 10_556
O6 C25 C26 C27 14.4(13) . .
O6 C25 C26 C27 -164.6(11) 10_556 .
O6 C25 C26 C27 -14.5(13) 10_556 10_556
O6 C25 C26 C28 90.5(6) 10_556 .
O6 C25 C26 C28 -90.5(6) . .
O7 C29 C30 C31 89.3(6) . .
O7 C29 C30 C31 -89.3(6) 10_556 .
O7 C29 C30 C32 -151.4(7) . 10_556
O7 C29 C30 C32 30.1(10) 10_556 10_556
O7 C29 C30 C32 -30.1(10) . .
O7 C29 C30 C32 151.4(7) 10_556 .
O8 C20 C21 C22_a -90.8(15) . .
O8 C20 C21 C23_a -3.7(13) . .
O8 C20 C21 C24_a 129.7(10) . .
O8 C20 C21 C23A_b 32.1(13) . .
O8 C20 C21 C24A_b 154.2(15) . .
O8 C20 C21 C22A_b -114.2(10) . .
O9 C20 C21 C22_a 93.8(16) . .
O9 C20 C21 C23_a -179.1(9) . .
O9 C20 C21 C24_a -45.7(11) . .
O9 C20 C21 C23A_b -143.3(11) . .
O9 C20 C21 C24A_b -21.2(17) . .
O9 C20 C21 C22A_b 70.5(11) . .
N1 C9 C10 N2 175.2(8) . .
N1 C9 C10 C12_a -34.2(15) . .
N1 C9 C10 C12A_b 16.3(15) . .
C1AA O3 C2AA C3AA -5.0(9) . .
C1AA O3 C2AA C7 171.8(5) . .
C2AA C3AA C4 C5 -0.8(13) . .
C3AA C2AA C7 O4 173.6(6) . .
C3AA C2AA C7 C6 -4.7(10) . .
C3AA C4 C5 C6 1.8(14) . .
C4 C5 C6 C7 -4.2(13) . .
C4 C5 C6 C8 172.1(8) . .
C5 C6 C7 O4 -172.6(6) . .
C5 C6 C7 C2AA 5.6(11) . .
C5 C6 C8 N1 -171.4(8) . .
C7 C2AA C3AA C4 2.3(11) . .
C7 C6 C8 N1 4.6(13) . .
C8 N1 C9 C11 -171.3(6) . .
C8 N1 C9 C10 13.8(11) . .
C8 C6 C7 O4 11.4(11) . .
C8 C6 C7 C2AA -170.4(7) . .
C11 C9 C10 N2 0.0 . .
C11 C9 C10 C12_a 150.6(14) . .
C11 C9 C10 C12A_b -158.9(14) . .
C11 N3 C14_a C19_a 41.8(9) . .
C11 N3 C14_a C15_a -134.4(6) . .
C11 N3 C14A_b C15A_b -119.8(9) . .
C11 N3 C14A_b C19A_b 56.1(9) . .
C9 N1 C8 C6 173.5(7) . .
C9 C11 N3 N2 0.0 . .
C9 C11 N3 C14_a 167.8(6) . .
C9 C11 N3 C14A_b 149.6(9) . .
C9 C10 N2 N3 0.0 . .
C9 C10 N2 C13_a 137.4(13) . .
C9 C10 N2 C13A_b 143(2) . .
C10 N2 N3 C11 0.0 . .
C10 N2 N3 C14_a -166.2(7) . .
C10 N2 N3 C14A_b -156.7(7) . .
N2 N3 C14_a C19_a -153.4(6) . .
N2 N3 C14_a C15_a 30.4(9) . .
N2 N3 C14A_b C15A_b 28.9(10) . .
N2 N3 C14A_b C19A_b -155.3(5) . .
N3 C11 C9 N1 -176.3(6) . .
N3 C11 C9 C10 0.0 . .
N3 C14_a C19_a C18_a -176.0(9) . .
N3 C14_a C15_a C16_a 176.4(9) . .
N3 C14A_b C19A_b C18A_b -176.2(9) . .
C12_a C10 N2 N3 -152.9(13) . .
C12_a C10 N2 C13_a -15.5(17) . .
C12_a C10 N2 C13A_b -9(2) . .
C13_a N2 N3 C11 -133.1(14) . .
C13_a N2 N3 C14_a 60.7(15) . .
C13_a N2 N3 C14A_b 70.2(15) . .
C14_a N3 C14A_b C15A_b -173(3) . .
C14_a N3 C14A_b C19A_b 3(2) . .
C14_a C19_a C18_a C17_a 0.0 . .
C19_a C14_a C15_a C16_a 0.0 . .
C19_a C18_a C17_a C16_a 0.0 . .
C18_a C17_a C16_a C15_a 0.0 . .
C17_a C16_a C15_a C14_a 0.0 . .
C15_a C14_a C19_a C18_a 0.0 . .
C18A_b C17A_b C16A_b C15A_b 0.0 . .
C17A_b C18A_b C19A_b C14A_b 0.0 . .
C17A_b C16A_b C15A_b C14A_b 0.0 . .
C16A_b C15A_b C14A_b N3 175.6(11) . .
C16A_b C15A_b C14A_b C19A_b 0.0 . .
C15A_b C14A_b C19A_b C18A_b 0.0 . .
C14A_b N3 C14_a C19_a 180(100) . .
C14A_b N3 C14_a C15_a 3(2) . .
C19A_b C18A_b C17A_b C16A_b 0.0 . .
C12A_b C10 N2 N3 161.8(12) . .
C12A_b C10 N2 C13_a -60.7(16) . .
C12A_b C10 N2 C13A_b -55(2) . .
C13A_b N2 N3 C11 -156.3(12) . .
C13A_b N2 N3 C14_a 37.5(14) . .
C13A_b N2 N3 C14A_b 47.0(13) . .

loop_
_smtbx_masks_void_nr
_smtbx_masks_void_average_x
_smtbx_masks_void_average_y
_smtbx_masks_void_average_z
_smtbx_masks_void_volume
_smtbx_masks_void_count_electrons
1 0.127 0.197 -0.686 6598.6 926.6
2 0.202 0.727 0.402 9.3 8.6
3 0.202 0.727 0.598 9.3 8.7
4 0.273 0.476 0.402 9.3 8.4
5 0.273 0.476 0.598 9.3 8.6
6 0.333 0.667 0.199 9.9 0.0
7 0.333 0.667 0.801 9.9 0.0
8 0.333 0.667 0.375 7.3 7.7
9 0.333 0.667 0.625 7.3 8.0
10 0.476 0.202 0.402 9.3 8.5
11 0.476 0.202 0.598 9.3 8.7
12 0.524 0.798 0.402 9.3 8.4
13 0.524 0.798 0.598 9.3 8.5
14 0.667 0.333 0.199 9.9 0.0
15 0.667 0.333 0.801 9.9 0.0
16 0.667 0.333 0.375 7.3 7.7
17 0.667 0.333 0.625 7.3 7.9
18 0.727 0.524 0.402 9.3 8.4
19 0.727 0.524 0.598 9.3 8.6
20 0.798 0.273 0.402 9.3 8.3
21 0.798 0.273 0.598 9.3 8.5
